data_7200302
loop_
_publ_author_name
'Yang, Guang-Sheng'
'Lan, Ya-Qian'
'Zang, Hong-Ying'
'Shao, Kui-Zhan'
'Wang, Xin-Long'
'Su, Zhong-Min'
'Jiang, Chun-Jie'

_publ_section_title
;
 Two eight-connected self-penetrating porous metal--organic frameworks:
 configurational isomers caused by different linking modes between
 terephthalate and binuclear nickel building units
;
_journal_issue 2
_journal_name_full CrystEngComm
_journal_page_first 274
_journal_paper_doi 10.1039/b812643g
_journal_volume 11
_journal_year 2009
_chemical_formula_sum 'C58 H72 N14 Ni2 O15'
_chemical_formula_weight 1322.72
_chemical_name_systematic
;
?
;
_space_group_IT_number 43
_symmetry_cell_setting orthorhombic
_symmetry_space_group_name_Hall 'F 2 -2d'
_symmetry_space_group_name_H-M 'F d d 2'
_atom_sites_solution_hydrogens geom
_atom_sites_solution_primary direct
_atom_sites_solution_secondary difmap
_audit_creation_method SHELXL-97
_cell_angle_alpha 90.000
_cell_angle_beta 90.000
_cell_angle_gamma 90.000
_cell_formula_units_Z 8
_cell_length_a 37.129(7)
_cell_length_b 14.135(4)
_cell_length_c 26.074(3)
_cell_measurement_temperature 293(2)
_cell_measurement_theta_max 30.85
_cell_measurement_theta_min 1.52
_cell_volume 13684(5)
_computing_cell_refinement 'SAINT (Bruker, 1999)'
_computing_data_collection 'SMART (Bruker, 1997)'
_computing_data_reduction SAINT
_computing_structure_refinement 'SHELXL-97 (Sheldrick, 1997)'
_computing_structure_solution 'SHELXS-97 (Sheldrick, 1997)'
_diffrn_ambient_temperature 293(2)
_diffrn_measured_fraction_theta_full 1.000
_diffrn_measured_fraction_theta_max 1.000
_diffrn_measurement_device_type 'Bruker APEX CCD area-detector'
_diffrn_measurement_method '\w scans'
_diffrn_radiation_monochromator graphite
_diffrn_radiation_source 'fine-focus sealed tube'
_diffrn_radiation_type MoK\a
_diffrn_radiation_wavelength 0.71069
_diffrn_reflns_av_R_equivalents 0.0676
_diffrn_reflns_av_sigmaI/netI 0.0711
_diffrn_reflns_limit_h_max 44
_diffrn_reflns_limit_h_min -36
_diffrn_reflns_limit_k_max 16
_diffrn_reflns_limit_k_min -11
_diffrn_reflns_limit_l_max 30
_diffrn_reflns_limit_l_min -30
_diffrn_reflns_number 16827
_diffrn_reflns_theta_full 25.00
_diffrn_reflns_theta_max 25.00
_diffrn_reflns_theta_min 1.73
_exptl_absorpt_coefficient_mu 0.621
_exptl_absorpt_correction_T_max 0.9127
_exptl_absorpt_correction_T_min 0.8454
_exptl_absorpt_correction_type multi-scan
_exptl_absorpt_process_details 'SADABS (Sheldrick, 1996)'
_exptl_crystal_colour blue
_exptl_crystal_density_diffrn 1.284
_exptl_crystal_density_method 'not measured'
_exptl_crystal_description block
_exptl_crystal_F_000 5552
_exptl_crystal_size_max 0.28
_exptl_crystal_size_mid 0.20
_exptl_crystal_size_min 0.15
_refine_diff_density_max 0.824
_refine_diff_density_min -0.746
_refine_diff_density_rms 0.087
_refine_ls_abs_structure_details 'Flack H D (1983), Acta Cryst. A39, 876-881'
_refine_ls_abs_structure_Flack 0.86(2)
_refine_ls_extinction_method none
_refine_ls_goodness_of_fit_ref 0.985
_refine_ls_hydrogen_treatment constr
_refine_ls_matrix_type full
_refine_ls_number_parameters 267
_refine_ls_number_reflns 6002
_refine_ls_number_restraints 49
_refine_ls_restrained_S_all 1.002
_refine_ls_R_factor_all 0.0686
_refine_ls_R_factor_gt 0.0607
_refine_ls_shift/su_max 0.000
_refine_ls_shift/su_mean 0.000
_refine_ls_structure_factor_coef Fsqd
_refine_ls_weighting_details 'calc w=1/[\s^2^(Fo^2^)+(0.1283P)^2^+0.0000P] where P=(Fo^2^+2Fc^2^)/3'
_refine_ls_weighting_scheme calc
_refine_ls_wR_factor_gt 0.1693
_refine_ls_wR_factor_ref 0.1759
_reflns_number_gt 5127
_reflns_number_total 6002
_reflns_threshold_expression >2sigma(I)
_cod_data_source_file b812643g.txt
_cod_data_source_block mm2
_cod_depositor_comments
;
The following automatic conversions were performed:
'_symmetry_cell_setting' value 'Orthorhombic' changed to 'orthorhombic'
according to '/home/saulius/struct/CIF-dictionaries/cif_core.dic'
dictionary named 'cif_core.dic' version 2.4.1 from 2010-06-29.

Automatic conversion script
Id: cif_fix_enum 1527 2010-12-29 10:47:43Z saulius 
;
_cod_original_cell_volume 13684(6)
_cod_original_sg_symbol_H-M Fdd2
_cod_database_code 7200302

loop_
_symmetry_equiv_pos_as_xyz
'x, y, z'
'-x, -y, z'
'-x+1/4, y+1/4, z+1/4'
'x+1/4, -y+1/4, z+1/4'
'x, y+1/2, z+1/2'
'-x, -y+1/2, z+1/2'
'-x+1/4, y+3/4, z+3/4'
'x+1/4, -y+3/4, z+3/4'
'x+1/2, y, z+1/2'
'-x+1/2, -y, z+1/2'
'-x+3/4, y+1/4, z+3/4'
'x+3/4, -y+1/4, z+3/4'
'x+1/2, y+1/2, z'
'-x+1/2, -y+1/2, z'
'-x+3/4, y+3/4, z+1/4'
'x+3/4, -y+3/4, z+1/4'

loop_
_atom_site_label
_atom_site_type_symbol
_atom_site_fract_x
_atom_site_fract_y
_atom_site_fract_z
_atom_site_U_iso_or_equiv
_atom_site_adp_type
_atom_site_occupancy
_atom_site_symmetry_multiplicity
_atom_site_calc_flag
_atom_site_refinement_flags
_atom_site_disorder_assembly
_atom_site_disorder_group
Ni1 Ni 0.269528(16) 0.13562(4) 0.25024(2) 0.02089(18) Uani 1 1 d . . .
O1W O 0.2500 0.2500 0.29271(18) 0.0212(10) Uani 1 2 d S . .
O4 O 0.45611(10) -0.0249(3) 0.44709(14) 0.0295(8) Uani 1 1 d . . .
O3 O 0.47073(10) 0.1257(2) 0.46409(15) 0.0300(9) Uani 1 1 d . . .
O1 O 0.31694(10) 0.1340(3) 0.29025(15) 0.0317(9) Uani 1 1 d . . .
C5 C 0.42021(14) 0.0951(4) 0.4123(2) 0.0316(12) Uani 1 1 d . . .
N4 N 0.46131(13) -0.2095(4) 0.0998(2) 0.0445(13) Uani 1 1 d . . .
O2 O 0.31332(12) 0.2626(3) 0.33885(19) 0.0558(12) Uani 1 1 d U . .
N2 N 0.32826(15) -0.0614(4) 0.1639(2) 0.0499(14) Uani 1 1 d . . .
N1 N 0.28904(12) 0.0286(3) 0.20500(19) 0.0337(11) Uani 1 1 d . . .
N3 N 0.50021(13) -0.2913(4) 0.05474(19) 0.0379(11) Uani 1 1 d . . .
C7 C 0.37265(16) 0.0628(4) 0.3517(2) 0.0390(14) Uani 1 1 d . . .
H7 H 0.3607 0.0203 0.3305 0.047 Uiso 1 1 calc R . .
C2 C 0.36106(14) 0.1557(4) 0.3541(2) 0.0322(12) Uani 1 1 d . . .
C4 C 0.40920(16) 0.1886(4) 0.4138(2) 0.0392(14) Uani 1 1 d . . .
H4 H 0.4225 0.2316 0.4332 0.047 Uiso 1 1 calc R . .
C6 C 0.40199(16) 0.0318(4) 0.3806(2) 0.0412(14) Uani 1 1 d . . .
H6 H 0.4094 -0.0310 0.3788 0.049 Uiso 1 1 calc R . .
C12 C 0.36283(18) -0.0992(5) 0.1478(3) 0.0525(18) Uani 1 1 d . . .
C8 C 0.45187(13) 0.0610(4) 0.44387(19) 0.0287(12) Uani 1 1 d . . .
C9 C 0.32298(17) 0.0069(5) 0.2002(3) 0.0461(15) Uani 1 1 d . . .
H9 H 0.3414 0.0346 0.2192 0.055 Uiso 1 1 calc R . .
C3 C 0.37936(16) 0.2200(4) 0.3878(3) 0.0484(17) Uani 1 1 d . . .
H3 H 0.3711 0.2816 0.3920 0.058 Uiso 1 1 calc R . .
C18 C 0.46568(14) -0.2740(4) 0.0634(2) 0.0377(14) Uani 1 1 d . . .
H18 H 0.4469 -0.3035 0.0461 0.045 Uiso 1 1 calc R . .
C1 C 0.32745(14) 0.1911(4) 0.3257(2) 0.0358(13) Uani 1 1 d . . .
C16 C 0.4249(2) -0.0824(6) 0.1382(3) 0.063(2) Uani 1 1 d U . .
H16 H 0.4456 -0.0472 0.1441 0.076 Uiso 1 1 calc R . .
C17 C 0.3920(2) -0.0454(6) 0.1512(3) 0.061(2) Uani 1 1 d U . .
H17 H 0.3902 0.0169 0.1623 0.074 Uiso 1 1 calc R . .
C15 C 0.42772(16) -0.1701(5) 0.1166(3) 0.0424(15) Uani 1 1 d . . .
C14 C 0.39598(19) -0.2264(5) 0.1131(4) 0.069(2) Uani 1 1 d . . .
H14 H 0.3970 -0.2879 0.1005 0.083 Uiso 1 1 calc R . .
C13 C 0.3638(2) -0.1876(6) 0.1290(3) 0.063(2) Uani 1 1 d U . .
H13 H 0.3426 -0.2227 0.1266 0.075 Uiso 1 1 calc R . .
C19 C 0.51783(19) -0.2378(6) 0.0888(3) 0.057(2) Uani 1 1 d U . .
H19 H 0.5428 -0.2337 0.0914 0.069 Uiso 1 1 calc R . .
C11 C 0.2945(2) -0.0843(6) 0.1451(3) 0.063(2) Uani 1 1 d U . .
H11 H 0.2889 -0.1292 0.1202 0.076 Uiso 1 1 calc R . .
C10 C 0.2717(2) -0.0283(6) 0.1703(3) 0.062(2) Uani 1 1 d U . .
H10 H 0.2470 -0.0279 0.1649 0.075 Uiso 1 1 calc R . .
C20 C 0.4942(2) -0.1903(6) 0.1190(3) 0.067(2) Uani 1 1 d U . .
H20 H 0.4996 -0.1523 0.1471 0.081 Uiso 1 1 calc R . .

loop_
_atom_site_aniso_label
_atom_site_aniso_U_11
_atom_site_aniso_U_22
_atom_site_aniso_U_33
_atom_site_aniso_U_23
_atom_site_aniso_U_13
_atom_site_aniso_U_12
Ni1 0.0127(3) 0.0274(3) 0.0226(3) 0.0007(3) -0.0001(2) 0.0006(3)
O1W 0.014(2) 0.024(2) 0.025(3) 0.000 0.000 0.0015(19)
O4 0.0246(19) 0.027(2) 0.037(2) 0.0040(16) -0.0129(16) 0.0029(15)
O3 0.0185(19) 0.032(2) 0.040(2) 0.0012(16) -0.0146(16) -0.0041(15)
O1 0.023(2) 0.041(2) 0.031(2) -0.0062(17) -0.0061(16) 0.0056(16)
C5 0.020(3) 0.044(3) 0.031(3) -0.001(2) -0.009(2) 0.003(2)
N4 0.031(3) 0.058(3) 0.044(3) -0.021(3) 0.007(2) -0.015(2)
O2 0.048(2) 0.050(2) 0.068(3) -0.013(2) -0.026(2) 0.015(2)
N2 0.043(3) 0.042(3) 0.066(4) -0.023(3) 0.013(3) 0.016(2)
N1 0.028(3) 0.031(2) 0.042(3) -0.005(2) 0.004(2) 0.004(2)
N3 0.031(3) 0.038(3) 0.045(3) -0.008(2) -0.001(2) 0.003(2)
C7 0.027(3) 0.040(3) 0.049(3) -0.012(3) -0.013(3) 0.002(3)
C2 0.019(3) 0.044(3) 0.034(3) -0.003(2) -0.014(2) 0.000(2)
C4 0.042(3) 0.038(3) 0.038(3) -0.007(3) -0.022(3) 0.002(3)
C6 0.035(3) 0.034(3) 0.054(4) -0.002(3) -0.017(3) 0.000(3)
C12 0.041(4) 0.056(4) 0.060(4) -0.025(4) 0.012(3) 0.013(3)
C8 0.013(2) 0.056(4) 0.017(2) -0.001(2) -0.0017(19) 0.004(2)
C9 0.033(3) 0.049(4) 0.056(4) -0.019(3) 0.002(3) -0.003(3)
C3 0.038(3) 0.029(3) 0.079(5) -0.008(3) -0.030(3) 0.010(3)
C18 0.019(3) 0.049(4) 0.046(3) -0.024(3) 0.006(2) 0.007(3)
C1 0.022(3) 0.041(3) 0.044(3) 0.005(3) -0.012(2) 0.012(3)
C16 0.057(4) 0.058(3) 0.075(4) -0.016(3) 0.007(3) 0.001(3)
C17 0.057(4) 0.057(4) 0.070(4) -0.017(3) 0.016(3) -0.002(3)
C15 0.030(3) 0.042(3) 0.055(4) -0.018(3) 0.001(3) 0.008(3)
C14 0.045(4) 0.043(4) 0.120(7) -0.030(4) 0.037(4) -0.001(3)
C13 0.055(4) 0.062(4) 0.072(4) -0.015(3) 0.008(3) 0.004(3)
C19 0.048(3) 0.059(4) 0.065(4) -0.026(3) 0.002(3) -0.004(3)
C11 0.053(3) 0.069(4) 0.069(4) -0.025(3) -0.007(3) 0.005(3)
C10 0.050(4) 0.069(4) 0.068(4) -0.019(3) -0.007(3) 0.003(3)
C20 0.051(3) 0.078(4) 0.073(4) -0.027(3) 0.000(3) 0.005(3)

loop_
_atom_type_symbol
_atom_type_description
_atom_type_scat_dispersion_real
_atom_type_scat_dispersion_imag
_atom_type_scat_source
C C 0.0033 0.0016 'International Tables Vol C Tables 4.2.6.8 and 6.1.1.4'
H H 0.0000 0.0000 'International Tables Vol C Tables 4.2.6.8 and 6.1.1.4'
N N 0.0061 0.0033 'International Tables Vol C Tables 4.2.6.8 and 6.1.1.4'
O O 0.0106 0.0060 'International Tables Vol C Tables 4.2.6.8 and 6.1.1.4'
Ni Ni 0.3393 1.1124 'International Tables Vol C Tables 4.2.6.8 and 6.1.1.4'

loop_
_geom_angle_atom_site_label_1
_geom_angle_atom_site_label_2
_geom_angle_atom_site_label_3
_geom_angle
_geom_angle_site_symmetry_1
_geom_angle_site_symmetry_3
_geom_angle_publ_flag
O1 Ni1 O3 173.98(16) . 12_454 ?
O1 Ni1 N1 88.92(17) . . ?
O3 Ni1 N1 89.44(17) 12_454 . ?
O1 Ni1 N3 86.62(18) . 16_445 ?
O3 Ni1 N3 87.66(18) 12_454 16_445 ?
N1 Ni1 N3 92.39(19) . 16_445 ?
O1 Ni1 O4 88.41(16) . 11_554 ?
O3 Ni1 O4 97.21(15) 12_454 11_554 ?
N1 Ni1 O4 84.94(17) . 11_554 ?
N3 Ni1 O4 174.40(18) 16_445 11_554 ?
O1 Ni1 O1W 92.11(13) . . ?
O3 Ni1 O1W 89.85(12) 12_454 . ?
N1 Ni1 O1W 176.68(18) . . ?
N3 Ni1 O1W 90.83(17) 16_445 . ?
O4 Ni1 O1W 91.93(14) 11_554 . ?
Ni1 O1W Ni1 116.0(2) . 14 ?
C8 O4 Ni1 134.6(3) . 15_545 ?
C8 O3 Ni1 128.6(3) . 4 ?
C1 O1 Ni1 128.3(3) . . ?
C4 C5 C6 119.2(5) . . ?
C4 C5 C8 121.1(5) . . ?
C6 C5 C8 119.6(5) . . ?
C18 N4 C20 107.1(5) . . ?
C18 N4 C15 126.3(5) . . ?
C20 N4 C15 126.6(5) . . ?
C9 N2 C11 106.3(5) . . ?
C9 N2 C12 125.9(6) . . ?
C11 N2 C12 127.7(6) . . ?
C9 N1 C10 104.6(5) . . ?
C9 N1 Ni1 124.8(4) . . ?
C10 N1 Ni1 130.3(4) . . ?
C18 N3 C19 104.9(5) . . ?
C18 N3 Ni1 124.7(4) . 8_544 ?
C19 N3 Ni1 130.4(5) . 8_544 ?
C2 C7 C6 121.2(5) . . ?
C2 C7 H7 119.4 . . ?
C6 C7 H7 119.4 . . ?
C7 C2 C3 118.7(5) . . ?
C7 C2 C1 122.8(5) . . ?
C3 C2 C1 118.3(5) . . ?
C3 C4 C5 122.1(5) . . ?
C3 C4 H4 119.0 . . ?
C5 C4 H4 119.0 . . ?
C5 C6 C7 119.8(5) . . ?
C5 C6 H6 120.1 . . ?
C7 C6 H6 120.1 . . ?
C17 C12 C13 122.4(6) . . ?
C17 C12 N2 119.5(6) . . ?
C13 C12 N2 118.1(6) . . ?
O4 C8 O3 127.9(5) . . ?
O4 C8 C5 116.8(5) . . ?
O3 C8 C5 115.2(5) . . ?
N1 C9 N2 111.8(6) . . ?
N1 C9 H9 124.1 . . ?
N2 C9 H9 124.1 . . ?
C4 C3 C2 118.7(5) . . ?
C4 C3 H3 120.6 . . ?
C2 C3 H3 120.6 . . ?
N3 C18 N4 111.5(5) . . ?
N3 C18 H18 124.3 . . ?
N4 C18 H18 124.3 . . ?
O2 C1 O1 127.3(5) . . ?
O2 C1 C2 119.8(5) . . ?
O1 C1 C2 112.9(5) . . ?
C15 C16 C17 121.1(7) . . ?
C15 C16 H16 119.4 . . ?
C17 C16 H16 119.4 . . ?
C12 C17 C16 119.5(7) . . ?
C12 C17 H17 120.3 . . ?
C16 C17 H17 120.3 . . ?
C16 C15 C14 118.1(6) . . ?
C16 C15 N4 123.0(6) . . ?
C14 C15 N4 118.9(5) . . ?
C13 C14 C15 118.4(7) . . ?
C13 C14 H14 120.8 . . ?
C15 C14 H14 120.8 . . ?
C12 C13 C14 120.1(7) . . ?
C12 C13 H13 119.9 . . ?
C14 C13 H13 119.9 . . ?
N3 C19 C20 110.5(7) . . ?
N3 C19 H19 124.8 . . ?
C20 C19 H19 124.8 . . ?
C10 C11 N2 105.1(7) . . ?
C10 C11 H11 127.4 . . ?
N2 C11 H11 127.4 . . ?
C11 C10 N1 112.1(7) . . ?
C11 C10 H10 123.9 . . ?
N1 C10 H10 123.9 . . ?
N4 C20 C19 105.7(7) . . ?
N4 C20 H20 127.2 . . ?
C19 C20 H20 127.2 . . ?

loop_
_geom_bond_atom_site_label_1
_geom_bond_atom_site_label_2
_geom_bond_distance
_geom_bond_site_symmetry_2
_geom_bond_publ_flag
Ni1 O1 2.047(4) . ?
Ni1 O3 2.049(4) 12_454 ?
Ni1 N1 2.051(5) . ?
Ni1 N3 2.077(5) 16_445 ?
Ni1 O4 2.082(4) 11_554 ?
Ni1 O1W 2.090(3) . ?
O1W Ni1 2.090(3) 14 ?
O4 C8 1.228(7) . ?
O4 Ni1 2.082(3) 15_545 ?
O3 C8 1.267(7) . ?
O3 Ni1 2.049(4) 4 ?
O1 C1 1.287(7) . ?
C5 C4 1.384(8) . ?
C5 C6 1.393(8) . ?
C5 C8 1.514(7) . ?
N4 C18 1.327(7) . ?
N4 C20 1.349(9) . ?
N4 C15 1.434(7) . ?
O2 C1 1.190(7) . ?
N2 C9 1.366(8) . ?
N2 C11 1.385(9) . ?
N2 C12 1.452(8) . ?
N1 C9 1.303(8) . ?
N1 C10 1.371(9) . ?
N3 C18 1.325(7) . ?
N3 C19 1.337(9) . ?
N3 Ni1 2.077(5) 8_544 ?
C7 C2 1.383(8) . ?
C7 C6 1.396(8) . ?
C7 H7 0.9300 . ?
C2 C3 1.436(8) . ?
C2 C1 1.535(7) . ?
C4 C3 1.373(8) . ?
C4 H4 0.9300 . ?
C6 H6 0.9300 . ?
C12 C17 1.326(10) . ?
C12 C13 1.344(10) . ?
C9 H9 0.9300 . ?
C3 H3 0.9300 . ?
C18 H18 0.9300 . ?
C16 C15 1.365(10) . ?
C16 C17 1.372(10) . ?
C16 H16 0.9300 . ?
C17 H17 0.9300 . ?
C15 C14 1.425(9) . ?
C14 C13 1.379(9) . ?
C14 H14 0.9300 . ?
C13 H13 0.9300 . ?
C19 C20 1.356(10) . ?
C19 H19 0.9300 . ?
C11 C10 1.331(11) . ?
C11 H11 0.9300 . ?
C10 H10 0.9300 . ?
C20 H20 0.9300 . ?

loop_
_geom_torsion_atom_site_label_1
_geom_torsion_atom_site_label_2
_geom_torsion_atom_site_label_3
_geom_torsion_atom_site_label_4
_geom_torsion
_geom_torsion_site_symmetry_1
_geom_torsion_site_symmetry_2
_geom_torsion_site_symmetry_3
_geom_torsion_site_symmetry_4
_geom_torsion_publ_flag
O1 Ni1 O1W Ni1 128.66(12) . . . 14 ?
O3 Ni1 O1W Ni1 -57.03(11) 12_454 . . 14 ?
N1 Ni1 O1W Ni1 21(2) . . . 14 ?
N3 Ni1 O1W Ni1 -144.69(14) 16_445 . . 14 ?
O4 Ni1 O1W Ni1 40.18(11) 11_554 . . 14 ?
O3 Ni1 O1 C1 -112.0(16) 12_454 . . . ?
N1 Ni1 O1 C1 173.7(5) . . . . ?
N3 Ni1 O1 C1 -93.8(5) 16_445 . . . ?
O4 Ni1 O1 C1 88.8(5) 11_554 . . . ?
O1W Ni1 O1 C1 -3.1(5) . . . . ?
O1 Ni1 N1 C9 -19.3(5) . . . . ?
O3 Ni1 N1 C9 166.4(5) 12_454 . . . ?
N3 Ni1 N1 C9 -105.9(6) 16_445 . . . ?
O4 Ni1 N1 C9 69.2(5) 11_554 . . . ?
O1W Ni1 N1 C9 89(3) . . . . ?
O1 Ni1 N1 C10 168.0(6) . . . . ?
O3 Ni1 N1 C10 -6.2(6) 12_454 . . . ?
N3 Ni1 N1 C10 81.4(6) 16_445 . . . ?
O4 Ni1 N1 C10 -103.5(6) 11_554 . . . ?
O1W Ni1 N1 C10 -84(3) . . . . ?
C6 C7 C2 C3 -1.3(9) . . . . ?
C6 C7 C2 C1 -175.8(6) . . . . ?
C6 C5 C4 C3 4.4(10) . . . . ?
C8 C5 C4 C3 -176.2(6) . . . . ?
C4 C5 C6 C7 -1.0(9) . . . . ?
C8 C5 C6 C7 179.5(5) . . . . ?
C2 C7 C6 C5 -0.4(10) . . . . ?
C9 N2 C12 C17 -27.9(12) . . . . ?
C11 N2 C12 C17 149.9(8) . . . . ?
C9 N2 C12 C13 153.4(8) . . . . ?
C11 N2 C12 C13 -28.8(12) . . . . ?
Ni1 O4 C8 O3 24.7(9) 15_545 . . . ?
Ni1 O4 C8 C5 -154.9(4) 15_545 . . . ?
Ni1 O3 C8 O4 10.5(8) 4 . . . ?
Ni1 O3 C8 C5 -169.9(3) 4 . . . ?
C4 C5 C8 O4 168.0(5) . . . . ?
C6 C5 C8 O4 -12.6(8) . . . . ?
C4 C5 C8 O3 -11.6(8) . . . . ?
C6 C5 C8 O3 167.8(5) . . . . ?
C10 N1 C9 N2 0.0(8) . . . . ?
Ni1 N1 C9 N2 -174.2(4) . . . . ?
C11 N2 C9 N1 -0.5(9) . . . . ?
C12 N2 C9 N1 177.7(6) . . . . ?
C5 C4 C3 C2 -6.1(10) . . . . ?
C7 C2 C3 C4 4.4(10) . . . . ?
C1 C2 C3 C4 179.2(6) . . . . ?
C19 N3 C18 N4 2.5(8) . . . . ?
Ni1 N3 C18 N4 -179.0(4) 8_544 . . . ?
C20 N4 C18 N3 -5.8(8) . . . . ?
C15 N4 C18 N3 176.1(6) . . . . ?
Ni1 O1 C1 O2 -8.6(9) . . . . ?
Ni1 O1 C1 C2 168.3(4) . . . . ?
C7 C2 C1 O2 160.6(6) . . . . ?
C3 C2 C1 O2 -14.0(9) . . . . ?
C7 C2 C1 O1 -16.6(8) . . . . ?
C3 C2 C1 O1 168.8(6) . . . . ?
C13 C12 C17 C16 -4.3(14) . . . . ?
N2 C12 C17 C16 177.1(7) . . . . ?
C15 C16 C17 C12 7.1(13) . . . . ?
C17 C16 C15 C14 -6.7(12) . . . . ?
C17 C16 C15 N4 176.4(7) . . . . ?
C18 N4 C15 C16 -153.7(7) . . . . ?
C20 N4 C15 C16 28.6(12) . . . . ?
C18 N4 C15 C14 29.4(11) . . . . ?
C20 N4 C15 C14 -148.3(8) . . . . ?
C16 C15 C14 C13 3.6(12) . . . . ?
N4 C15 C14 C13 -179.4(8) . . . . ?
C17 C12 C13 C14 1.3(14) . . . . ?
N2 C12 C13 C14 179.9(8) . . . . ?
C15 C14 C13 C12 -0.9(13) . . . . ?
C18 N3 C19 C20 1.7(9) . . . . ?
Ni1 N3 C19 C20 -176.6(5) 8_544 . . . ?
C9 N2 C11 C10 0.9(9) . . . . ?
C12 N2 C11 C10 -177.3(8) . . . . ?
N2 C11 C10 N1 -0.9(10) . . . . ?
C9 N1 C10 C11 0.6(9) . . . . ?
Ni1 N1 C10 C11 174.4(6) . . . . ?
C18 N4 C20 C19 6.5(9) . . . . ?
C15 N4 C20 C19 -175.4(7) . . . . ?
N3 C19 C20 N4 -5.2(10) . . . . ?
